data_4513360
loop_
_publ_author_name
'Das, Lakshmi Kanta'
'Diaz, Carmen'
'Ghosh, Ashutosh'

_publ_section_title
;
 Antiferromagnetic Mixed-Valence Cu(I)--Cu(II) Two-Dimensional
 Coordination Polymers Constructed by Double Oximato Bridged Cu(II) Dimers
 and CuISCN Based One-Dimensional Anionic Chains
;
_journal_issue 8
_journal_name_full 'Crystal Growth &amp; Design'
_journal_page_first 3939
_journal_paper_doi 10.1021/acs.cgd.5b00560
_journal_volume 15
_journal_year 2015
_chemical_formula_sum 'C22 H32 Cu6 N12 O2 S6'
_chemical_formula_weight 1070.20
_chemical_name_systematic
;
 ?
;
_space_group_IT_number 2
_symmetry_cell_setting triclinic
_symmetry_space_group_name_Hall '-P 1'
_symmetry_space_group_name_H-M 'P -1'
_atom_sites_solution_hydrogens geom
_atom_sites_solution_primary direct
_atom_sites_solution_secondary difmap
_audit_creation_method SHELXL-97
_cell_angle_alpha 96.318(2)
_cell_angle_beta 102.640(2)
_cell_angle_gamma 115.9830(10)
_cell_formula_units_Z 1
_cell_length_a 10.1247(3)
_cell_length_b 10.3908(3)
_cell_length_c 10.4233(6)
_cell_measurement_reflns_used 12968
_cell_measurement_temperature 293(2)
_cell_measurement_theta_max 26.4
_cell_measurement_theta_min 2.1
_cell_volume 934.96(7)
_computing_cell_refinement 'Bruker SMART'
_computing_data_collection 'Bruker SMART'
_computing_data_reduction 'Bruker SAINT'
_computing_molecular_graphics 'Ortep-3 for Windows (Farrugia, 1997)'
_computing_publication_material 'WINGX V1.80.03'
_computing_structure_refinement 'SHELXL-97 (Sheldrick, 1997)'
_computing_structure_solution 'SHELXS-97 (Sheldrick, 1990)'
_diffrn_ambient_temperature 293(2)
_diffrn_measured_fraction_theta_full 0.983
_diffrn_measured_fraction_theta_max 0.983
_diffrn_radiation_monochromator graphite
_diffrn_radiation_source 'fine-focus sealed tube'
_diffrn_radiation_type MoK\a
_diffrn_radiation_wavelength 0.71073
_diffrn_reflns_av_R_equivalents 0.0218
_diffrn_reflns_av_unetI/netI 0.0222
_diffrn_reflns_limit_h_max 12
_diffrn_reflns_limit_h_min -12
_diffrn_reflns_limit_k_max 10
_diffrn_reflns_limit_k_min -12
_diffrn_reflns_limit_l_max 13
_diffrn_reflns_limit_l_min -13
_diffrn_reflns_number 12968
_diffrn_reflns_theta_full 26.43
_diffrn_reflns_theta_max 26.43
_diffrn_reflns_theta_min 2.06
_exptl_absorpt_coefficient_mu 3.727
_exptl_absorpt_correction_T_max 0.5870
_exptl_absorpt_correction_T_min 0.4010
_exptl_absorpt_correction_type empirical
_exptl_absorpt_process_details SADABS
_exptl_crystal_colour Green
_exptl_crystal_density_diffrn 1.901
_exptl_crystal_density_method 'not measured'
_exptl_crystal_description Needle
_exptl_crystal_F_000 534
_exptl_crystal_size_max 0.30
_exptl_crystal_size_mid 0.24
_exptl_crystal_size_min 0.16
_refine_diff_density_max 0.521
_refine_diff_density_min -0.412
_refine_diff_density_rms 0.078
_refine_ls_extinction_method none
_refine_ls_goodness_of_fit_ref 1.073
_refine_ls_hydrogen_treatment constr
_refine_ls_matrix_type full
_refine_ls_number_parameters 221
_refine_ls_number_reflns 3779
_refine_ls_number_restraints 0
_refine_ls_restrained_S_all 1.073
_refine_ls_R_factor_all 0.0322
_refine_ls_R_factor_gt 0.0274
_refine_ls_shift/su_max 0.000
_refine_ls_shift/su_mean 0.000
_refine_ls_structure_factor_coef Fsqd
_refine_ls_weighting_details 'calc w=1/[\s^2^(Fo^2^)+(0.0407P)^2^+0.5472P] where P=(Fo^2^+2Fc^2^)/3'
_refine_ls_weighting_scheme calc
_refine_ls_wR_factor_gt 0.0753
_refine_ls_wR_factor_ref 0.0778
_reflns_number_gt 3342
_reflns_number_total 3779
_reflns_threshold_expression >2sigma(I)
_cod_data_source_file cg5b00560_si_002.cif
_cod_data_source_block 2
_cod_depositor_comments
;
The following automatic conversions were performed:

'_symmetry_cell_setting' value 'Triclinic' changed to 'triclinic'
according to
/usr/data/users/saulius/crontab/automatic-downloads/rss-feeds/ACS/lib/dictionaries/cif_core.dic
dictionary named 'cif_core.dic' version 2.4.2 from 2011-04-26.

'_exptl_absorpt_correction_type' value 'EMPIRICAL' changed to
'empirical' according to
/usr/data/users/saulius/crontab/automatic-downloads/rss-feeds/ACS/lib/dictionaries/cif_core.dic
dictionary named 'cif_core.dic' version 2.4.2 from 2011-04-26.

Automatic conversion script
Id: cif_fix_values 3271 2015-04-21 07:52:19Z andrius 

 Adding full bibliography for 4513359--4513361.cif.
;
_cod_database_code 4513360

loop_
_symmetry_equiv_pos_as_xyz
'x, y, z'
'-x, -y, -z'

loop_
_atom_site_label
_atom_site_type_symbol
_atom_site_fract_x
_atom_site_fract_y
_atom_site_fract_z
_atom_site_U_iso_or_equiv
_atom_site_adp_type
_atom_site_occupancy
_atom_site_symmetry_multiplicity
_atom_site_calc_flag
_atom_site_refinement_flags
Cu1 Cu 0.08818(4) 0.19613(3) 0.57264(3) 0.03158(10) Uani 1 1 d .
Cu3 Cu -0.39146(5) -0.07127(5) 0.50969(4) 0.04856(12) Uani 1 1 d .
Cu2 Cu -0.35162(4) 0.12326(4) 0.04872(3) 0.04704(12) Uani 1 1 d .
S2 S -0.39963(8) -0.11973(8) -0.05108(7) 0.03757(16) Uani 1 1 d .
S1 S -0.19953(8) 0.16665(9) 0.51849(7) 0.04104(17) Uani 1 1 d .
S3 S -0.26082(10) 0.28728(9) -0.07938(8) 0.0536(2) Uani 1 1 d .
N11 N 0.0419(2) 0.0902(2) 0.3823(2) 0.0282(4) Uani 1 1 d .
O11 O 0.0456(2) 0.05120(19) 0.67479(18) 0.0388(4) Uani 1 1 d .
N12 N 0.1843(3) 0.3633(2) 0.4958(3) 0.0428(6) Uani 1 1 d .
N13 N 0.1926(3) 0.3573(3) 0.7515(2) 0.0434(6) Uani 1 1 d .
N3 N -0.5104(3) -0.1721(3) 0.3278(3) 0.0509(6) Uani 1 1 d .
C12 C 0.0848(3) 0.1770(3) 0.3016(3) 0.0322(5) Uani 1 1 d .
N2 N -0.3915(3) -0.1085(3) 0.6831(2) 0.0441(6) Uani 1 1 d .
C13 C 0.1744(4) 0.3330(3) 0.3713(3) 0.0449(7) Uani 1 1 d .
N1 N -0.2534(3) 0.1609(3) 0.2416(2) 0.0404(5) Uani 1 1 d .
C2 C -0.3957(3) -0.1118(3) -0.2081(3) 0.0351(6) Uani 1 1 d .
C1 C -0.2320(3) 0.1625(3) 0.3547(3) 0.0344(6) Uani 1 1 d .
C11 C 0.0433(4) 0.1216(4) 0.1536(3) 0.0459(7) Uani 1 1 d .
H11A H 0.0776 0.0505 0.1362 0.069 Uiso 1 1 calc R
H11B H 0.0920 0.2023 0.1138 0.069 Uiso 1 1 calc R
H11C H -0.0664 0.0762 0.1150 0.069 Uiso 1 1 calc R
C15 C 0.2689(5) 0.5084(3) 0.5888(4) 0.0661(10) Uani 1 1 d .
H15A H 0.2517 0.5802 0.5460 0.079 Uiso 1 1 calc R
H15B H 0.3785 0.5399 0.6158 0.079 Uiso 1 1 calc R
C16 C 0.2100(5) 0.4942(4) 0.7103(4) 0.0600(9) Uani 1 1 d .
H16A H 0.2814 0.5784 0.7848 0.072 Uiso 1 1 calc R
H16B H 0.1113 0.4932 0.6886 0.072 Uiso 1 1 calc R
C14 C 0.2451(7) 0.4457(5) 0.2944(5) 0.1036(19) Uani 1 1 d .
H14A H 0.1653 0.4518 0.2303 0.155 Uiso 1 1 calc R
H14B H 0.3035 0.4175 0.2473 0.155 Uiso 1 1 calc R
H14C H 0.3120 0.5399 0.3563 0.155 Uiso 1 1 calc R
C18 C 0.1002(6) 0.3281(5) 0.8464(4) 0.0853(15) Uani 1 1 d .
H18A H 0.0918 0.2414 0.8762 0.128 Uiso 1 1 calc R
H18B H -0.0007 0.3133 0.8019 0.128 Uiso 1 1 calc R
H18C H 0.1493 0.4106 0.9230 0.128 Uiso 1 1 calc R
C17 C 0.3424(5) 0.3681(5) 0.8147(5) 0.0872(14) Uani 1 1 d .
H17A H 0.4001 0.3828 0.7509 0.131 Uiso 1 1 calc R
H17B H 0.3273 0.2788 0.8425 0.131 Uiso 1 1 calc R
H17C H 0.3980 0.4498 0.8922 0.131 Uiso 1 1 calc R
C3 C -0.3980(4) 0.2159(3) -0.2243(3) 0.0406(6) Uani 1 1 d .

loop_
_atom_site_aniso_label
_atom_site_aniso_U_11
_atom_site_aniso_U_22
_atom_site_aniso_U_33
_atom_site_aniso_U_23
_atom_site_aniso_U_13
_atom_site_aniso_U_12
Cu1 0.04540(19) 0.01985(16) 0.02244(17) 0.00407(12) 0.00749(13) 0.01093(14)
Cu3 0.0608(2) 0.0630(3) 0.0300(2) 0.01476(18) 0.01485(17) 0.0349(2)
Cu2 0.0538(2) 0.0532(2) 0.02564(19) 0.01211(16) 0.00706(16) 0.01974(19)
S2 0.0446(4) 0.0461(4) 0.0282(3) 0.0144(3) 0.0114(3) 0.0254(3)
S1 0.0412(4) 0.0525(4) 0.0238(3) 0.0083(3) 0.0070(3) 0.0189(3)
S3 0.0573(5) 0.0431(4) 0.0361(4) 0.0117(3) 0.0110(3) 0.0039(4)
N11 0.0376(11) 0.0232(10) 0.0238(11) 0.0072(8) 0.0086(9) 0.0145(9)
O11 0.0624(12) 0.0233(9) 0.0209(9) 0.0043(7) 0.0075(8) 0.0145(9)
N12 0.0545(14) 0.0219(11) 0.0404(14) 0.0090(10) 0.0119(11) 0.0089(10)
N13 0.0567(15) 0.0286(12) 0.0312(13) -0.0004(10) 0.0024(11) 0.0153(11)
N3 0.0660(17) 0.0458(15) 0.0355(15) 0.0128(12) 0.0157(13) 0.0210(14)
C12 0.0363(13) 0.0353(14) 0.0290(13) 0.0145(11) 0.0140(11) 0.0170(11)
N2 0.0494(14) 0.0514(15) 0.0323(14) 0.0120(11) 0.0128(11) 0.0240(12)
C13 0.0498(16) 0.0364(16) 0.0423(17) 0.0197(13) 0.0165(14) 0.0116(13)
N1 0.0420(13) 0.0503(15) 0.0297(13) 0.0109(11) 0.0066(10) 0.0243(12)
C2 0.0359(13) 0.0378(15) 0.0328(15) 0.0093(12) 0.0085(11) 0.0192(12)
C1 0.0334(13) 0.0372(14) 0.0298(15) 0.0065(11) 0.0049(11) 0.0168(12)
C11 0.0531(17) 0.0579(19) 0.0287(15) 0.0178(13) 0.0176(13) 0.0239(15)
C15 0.088(3) 0.0223(15) 0.056(2) 0.0048(14) 0.0109(19) 0.0052(16)
C16 0.083(2) 0.0305(16) 0.049(2) -0.0025(14) 0.0036(17) 0.0222(17)
C14 0.152(5) 0.049(2) 0.075(3) 0.032(2) 0.051(3) 0.006(3)
C18 0.133(4) 0.055(2) 0.049(2) -0.0058(18) 0.043(3) 0.025(3)
C17 0.083(3) 0.074(3) 0.066(3) -0.010(2) -0.028(2) 0.034(2)
C3 0.0577(17) 0.0309(14) 0.0320(16) 0.0118(12) 0.0210(14) 0.0155(13)

loop_
_atom_type_symbol
_atom_type_description
_atom_type_scat_dispersion_real
_atom_type_scat_dispersion_imag
_atom_type_scat_source
C C 0.0033 0.0016 'International Tables Vol C Tables 4.2.6.8 and 6.1.1.4'
H H 0.0000 0.0000 'International Tables Vol C Tables 4.2.6.8 and 6.1.1.4'
N N 0.0061 0.0033 'International Tables Vol C Tables 4.2.6.8 and 6.1.1.4'
O O 0.0106 0.0060 'International Tables Vol C Tables 4.2.6.8 and 6.1.1.4'
S S 0.1246 0.1234 'International Tables Vol C Tables 4.2.6.8 and 6.1.1.4'
Cu Cu 0.3201 1.2651 'International Tables Vol C Tables 4.2.6.8 and 6.1.1.4'

loop_
_geom_angle_atom_site_label_1
_geom_angle_atom_site_label_2
_geom_angle_atom_site_label_3
_geom_angle
_geom_angle_site_symmetry_1
_geom_angle_site_symmetry_3
O11 Cu1 N12 165.68(10) . .
O11 Cu1 N11 106.02(8) . .
N12 Cu1 N11 80.12(9) . .
O11 Cu1 N13 89.08(9) . .
N12 Cu1 N13 82.78(10) . .
N11 Cu1 N13 161.37(10) . .
O11 Cu1 S1 93.29(7) . .
N12 Cu1 S1 99.59(8) . .
N11 Cu1 S1 91.11(6) . .
N13 Cu1 S1 99.00(8) . .
N2 Cu3 N3 136.98(12) . .
N2 Cu3 S1 112.68(8) . .
N3 Cu3 S1 110.29(8) . .
N1 Cu2 S3 123.27(8) . .
N1 Cu2 S2 106.53(8) . .
S3 Cu2 S2 112.33(3) . .
N1 Cu2 S2 100.75(7) . 2_455
S3 Cu2 S2 102.79(3) . 2_455
S2 Cu2 S2 110.01(2) . 2_455
N1 Cu2 Cu2 114.13(8) . 2_455
S3 Cu2 Cu2 121.43(3) . 2_455
S2 Cu2 Cu2 56.60(2) . 2_455
S2 Cu2 Cu2 53.41(2) 2_455 2_455
C2 S2 Cu2 103.42(10) . .
C2 S2 Cu2 103.39(9) . 2_455
Cu2 S2 Cu2 69.99(2) . 2_455
C1 S1 Cu3 100.13(10) . .
C1 S1 Cu1 98.27(9) . .
Cu3 S1 Cu1 113.97(3) . .
C3 S3 Cu2 103.68(10) . .
C12 N11 O11 116.4(2) . 2_556
C12 N11 Cu1 114.04(17) . .
O11 N11 Cu1 128.52(15) 2_556 .
N11 O11 Cu1 122.10(15) 2_556 .
C13 N12 C15 127.2(3) . .
C13 N12 Cu1 116.02(19) . .
C15 N12 Cu1 116.6(2) . .
C17 N13 C18 110.0(4) . .
C17 N13 C16 111.4(3) . .
C18 N13 C16 109.0(3) . .
C17 N13 Cu1 108.0(2) . .
C18 N13 Cu1 113.3(2) . .
C16 N13 Cu1 105.06(19) . .
C3 N3 Cu3 163.3(3) 2_455 .
N11 C12 C13 113.3(2) . .
N11 C12 C11 122.7(2) . .
C13 C12 C11 124.0(2) . .
C2 N2 Cu3 168.9(3) 1_556 .
N12 C13 C12 116.0(2) . .
N12 C13 C14 124.3(3) . .
C12 C13 C14 119.7(3) . .
C1 N1 Cu2 163.2(2) . .
N2 C2 S2 178.4(3) 1_554 .
N1 C1 S1 179.4(3) . .
N12 C15 C16 106.9(3) . .
N13 C16 C15 110.6(3) . .
N3 C3 S3 176.6(3) 2_455 .

loop_
_geom_bond_atom_site_label_1
_geom_bond_atom_site_label_2
_geom_bond_distance
_geom_bond_site_symmetry_2
Cu1 O11 1.8900(18) .
Cu1 N12 1.943(2) .
Cu1 N11 2.007(2) .
Cu1 N13 2.072(2) .
Cu1 S1 2.7127(8) .
Cu3 N2 1.890(2) .
Cu3 N3 1.898(3) .
Cu3 S1 2.3577(9) .
Cu2 N1 1.948(2) .
Cu2 S3 2.2799(9) .
Cu2 S2 2.4122(8) .
Cu2 S2 2.5082(8) 2_455
Cu2 Cu2 2.8229(8) 2_455
S2 C2 1.656(3) .
S2 Cu2 2.5082(8) 2_455
S1 C1 1.659(3) .
S3 C3 1.641(3) .
N11 C12 1.301(3) .
N11 O11 1.317(3) 2_556
O11 N11 1.317(3) 2_556
N12 C13 1.272(4) .
N12 C15 1.459(4) .
N13 C17 1.465(5) .
N13 C18 1.473(5) .
N13 C16 1.479(4) .
N3 C3 1.147(4) 2_455
C12 C13 1.464(4) .
C12 C11 1.482(4) .
N2 C2 1.147(4) 1_556
C13 C14 1.500(4) .
N1 C1 1.148(4) .
C2 N2 1.147(4) 1_554
C15 C16 1.509(5) .
C3 N3 1.147(4) 2_455
